data_2231763
loop_
_publ_author_name
'Yusof, M.Sukeri M.'
'Mushtari, Nurwahyuni A.'
'Kadir, Maisara A.'
'Yamin, Bohari M.'

_publ_section_title
;
 1-(4-Chlorobenzoyl)-3-(3-methylpyridin-2-yl)thiourea
;
_journal_coeditor_code YK2015
_journal_issue 9
_journal_name_full 'Acta Crystallographica Section E'
_journal_page_first o2367
_journal_paper_doi 10.1107/S1600536811032375
_journal_volume 67
_journal_year 2011
_chemical_formula_iupac 'C14 H12 Cl N3 O S'
_chemical_formula_moiety 'C14 H12 Cl N3 O S'
_chemical_formula_sum 'C14 H12 Cl N3 O S'
_chemical_formula_weight 305.78
_chemical_name_systematic
;
1-(4-Chlorobenzoyl)-3-(3-methylpyridin-2-yl)thiourea
;
_space_group_IT_number 14
_symmetry_cell_setting monoclinic
_symmetry_space_group_name_Hall '-P 2ybc'
_symmetry_space_group_name_H-M 'P 1 21/c 1'
_atom_sites_solution_hydrogens geom
_atom_sites_solution_primary direct
_atom_sites_solution_secondary difmap
_cell_angle_alpha 90.00
_cell_angle_beta 93.405(4)
_cell_angle_gamma 90.00
_cell_formula_units_Z 4
_cell_length_a 7.8417(15)
_cell_length_b 7.1058(13)
_cell_length_c 25.585(5)
_cell_measurement_reflns_used 699
_cell_measurement_temperature 298
_cell_measurement_theta_max 28.0
_cell_measurement_theta_min 1.59
_cell_volume 1423.1(5)
_computing_cell_refinement 'SAINT (Bruker, 2003)'
_computing_data_collection 'SMART (Bruker, 2003)'
_computing_data_reduction 'SAINT (Bruker, 2003)'
_computing_molecular_graphics 'SHELXTL (Sheldrick, 2008)'
_computing_publication_material
;
SHELXTL (Sheldrick, 2008), PARST (Nardelli, 1995) and PLATON
(Spek, 2009)
;
_computing_structure_refinement 'SHELXL97 (Sheldrick, 2008)'
_computing_structure_solution 'SHELXS97 (Sheldrick, 2008)'
_diffrn_ambient_temperature 298
_diffrn_detector_area_resol_mean 83.66
_diffrn_measured_fraction_theta_full 0.997
_diffrn_measured_fraction_theta_max 0.997
_diffrn_measurement_device_type
;
Bruker SMART APEX CCD area-detector
;
_diffrn_measurement_method \w
_diffrn_radiation_monochromator graphite
_diffrn_radiation_source 'fine-focus sealed tube'
_diffrn_radiation_type MoK\a
_diffrn_radiation_wavelength 0.71073
_diffrn_reflns_av_R_equivalents 0.0297
_diffrn_reflns_av_sigmaI/netI 0.0363
_diffrn_reflns_limit_h_max 10
_diffrn_reflns_limit_h_min -10
_diffrn_reflns_limit_k_max 9
_diffrn_reflns_limit_k_min -9
_diffrn_reflns_limit_l_max 33
_diffrn_reflns_limit_l_min -30
_diffrn_reflns_number 9917
_diffrn_reflns_theta_full 28.00
_diffrn_reflns_theta_max 28.00
_diffrn_reflns_theta_min 1.59
_exptl_absorpt_coefficient_mu 0.413
_exptl_absorpt_correction_T_max 0.9444
_exptl_absorpt_correction_T_min 0.8391
_exptl_absorpt_correction_type multi-scan
_exptl_absorpt_process_details '(SADABS; Bruker, 2003)'
_exptl_crystal_colour colourless
_exptl_crystal_density_diffrn 1.427
_exptl_crystal_density_method 'not measured'
_exptl_crystal_description slab
_exptl_crystal_F_000 632
_exptl_crystal_size_max 0.44
_exptl_crystal_size_mid 0.31
_exptl_crystal_size_min 0.14
_refine_diff_density_max 0.371
_refine_diff_density_min -0.165
_refine_ls_extinction_method none
_refine_ls_goodness_of_fit_ref 1.043
_refine_ls_hydrogen_treatment constr
_refine_ls_matrix_type full
_refine_ls_number_parameters 181
_refine_ls_number_reflns 3421
_refine_ls_number_restraints 0
_refine_ls_restrained_S_all 1.043
_refine_ls_R_factor_all 0.0891
_refine_ls_R_factor_gt 0.0531
_refine_ls_shift/su_max 0.001
_refine_ls_shift/su_mean 0.000
_refine_ls_structure_factor_coef Fsqd
_refine_ls_weighting_details 'calc w=1/[\s^2^(Fo^2^)+(0.0722P)^2^+0.0755P] where P=(Fo^2^+2Fc^2^)/3'
_refine_ls_weighting_scheme calc
_refine_ls_wR_factor_gt 0.1214
_refine_ls_wR_factor_ref 0.1391
_reflns_number_gt 2188
_reflns_number_total 3421
_reflns_threshold_expression I>2/s(I)
_cod_data_source_file yk2015.cif
_cod_data_source_block I
_cod_original_sg_symbol_H-M 'P 21/c'
_cod_database_code 2231763
_cod_database_fobs_code 2231763

loop_
_symmetry_equiv_pos_as_xyz
'x, y, z'
'-x, y+1/2, -z+1/2'
'-x, -y, -z'
'x, -y-1/2, z-1/2'

loop_
_atom_site_type_symbol
_atom_site_label
_atom_site_fract_x
_atom_site_fract_y
_atom_site_fract_z
_atom_site_U_iso_or_equiv
_atom_site_adp_type
_atom_site_calc_flag
_atom_site_refinement_flags
_atom_site_occupancy
_atom_site_symmetry_multiplicity
Cl Cl1 1.21606(9) 0.54075(13) 0.35489(3) 0.0897(3) Uani d . 1 1
S S1 0.45565(8) 0.34425(9) 0.08001(2) 0.0597(2) Uani d . 1 1
O O1 0.4546(2) 0.6680(3) 0.23221(6) 0.0657(5) Uani d . 1 1
N N1 0.5639(2) 0.4758(3) 0.17178(7) 0.0496(5) Uani d . 1 1
H H1A 0.6480 0.4014 0.1669 0.060 Uiso calc R 1 1
N N2 0.3126(2) 0.6067(3) 0.13694(7) 0.0501(5) Uani d . 1 1
H H2A 0.3116 0.6688 0.1658 0.060 Uiso calc R 1 1
N N3 0.0289(2) 0.5707(3) 0.10740(8) 0.0604(5) Uani d . 1 1
C C2 0.8891(3) 0.5112(3) 0.23027(9) 0.0485(5) Uani d . 1 1
H H2B 0.8932 0.4886 0.1946 0.058 Uiso calc R 1 1
C C3 1.0381(3) 0.5047(3) 0.26218(10) 0.0537(6) Uani d . 1 1
H H3A 1.1421 0.4772 0.2483 0.064 Uiso calc R 1 1
C C4 1.0291(3) 0.5398(3) 0.31489(9) 0.0552(6) Uani d . 1 1
C C5 0.8769(3) 0.5791(3) 0.33639(9) 0.0582(6) Uani d . 1 1
H H5A 0.8734 0.6016 0.3721 0.070 Uiso calc R 1 1
C C6 0.7299(3) 0.5850(3) 0.30452(8) 0.0537(6) Uani d . 1 1
H H6A 0.6264 0.6120 0.3188 0.064 Uiso calc R 1 1
C C1 0.7344(3) 0.5511(3) 0.25111(8) 0.0429(5) Uani d . 1 1
C C7 0.5720(3) 0.5711(3) 0.21855(8) 0.0465(5) Uani d . 1 1
C C8 0.4375(3) 0.4836(3) 0.13118(8) 0.0446(5) Uani d . 1 1
C C9 0.1793(3) 0.6406(3) 0.09725(8) 0.0437(5) Uani d . 1 1
C C10 -0.0985(3) 0.6033(4) 0.07152(12) 0.0758(8) Uani d . 1 1
H H10A -0.2062 0.5565 0.0777 0.091 Uiso calc R 1 1
C C11 -0.0802(4) 0.7006(4) 0.02671(12) 0.0784(9) Uani d . 1 1
H H11A -0.1723 0.7180 0.0026 0.094 Uiso calc R 1 1
C C12 0.0767(4) 0.7723(4) 0.01786(10) 0.0689(7) Uani d . 1 1
H H12A 0.0919 0.8398 -0.0127 0.083 Uiso calc R 1 1
C C13 0.2135(3) 0.7461(3) 0.05369(8) 0.0508(5) Uani d . 1 1
C C14 0.3859(4) 0.8282(4) 0.04571(12) 0.0781(8) Uani d . 1 1
H H14A 0.3823 0.8960 0.0132 0.117 Uiso calc R 1 1
H H14B 0.4686 0.7289 0.0448 0.117 Uiso calc R 1 1
H H14C 0.4172 0.9125 0.0740 0.117 Uiso calc R 1 1

loop_
_atom_site_aniso_label
_atom_site_aniso_U_11
_atom_site_aniso_U_22
_atom_site_aniso_U_33
_atom_site_aniso_U_12
_atom_site_aniso_U_13
_atom_site_aniso_U_23
Cl1 0.0655(5) 0.1158(7) 0.0829(5) -0.0260(4) -0.0364(4) 0.0270(4)
S1 0.0599(4) 0.0634(4) 0.0533(4) 0.0146(3) -0.0178(3) -0.0192(3)
O1 0.0578(10) 0.0846(13) 0.0529(10) 0.0209(9) -0.0111(8) -0.0216(9)
N1 0.0472(10) 0.0533(11) 0.0462(10) 0.0133(8) -0.0145(8) -0.0115(8)
N2 0.0474(10) 0.0602(12) 0.0416(10) 0.0094(9) -0.0065(8) -0.0091(8)
N3 0.0439(11) 0.0756(14) 0.0614(12) 0.0035(10) 0.0013(9) 0.0011(10)
C2 0.0529(13) 0.0471(13) 0.0443(12) -0.0004(10) -0.0076(10) -0.0045(9)
C3 0.0443(13) 0.0532(14) 0.0629(15) -0.0014(10) -0.0043(11) 0.0023(11)
C4 0.0547(14) 0.0499(14) 0.0579(14) -0.0154(11) -0.0227(12) 0.0120(11)
C5 0.0666(16) 0.0654(16) 0.0411(12) -0.0146(13) -0.0087(11) 0.0011(11)
C6 0.0521(13) 0.0615(15) 0.0467(13) -0.0054(11) -0.0057(10) -0.0036(11)
C1 0.0483(12) 0.0382(11) 0.0408(11) -0.0016(9) -0.0078(9) -0.0026(9)
C7 0.0478(12) 0.0487(13) 0.0423(12) 0.0026(10) -0.0046(10) -0.0046(10)
C8 0.0431(12) 0.0467(12) 0.0429(11) 0.0010(9) -0.0068(9) -0.0021(9)
C9 0.0426(12) 0.0454(12) 0.0422(11) 0.0077(9) -0.0047(9) -0.0048(9)
C10 0.0441(14) 0.092(2) 0.090(2) 0.0071(14) -0.0097(14) -0.0119(18)
C11 0.074(2) 0.083(2) 0.0737(19) 0.0307(16) -0.0323(15) -0.0139(16)
C12 0.096(2) 0.0565(16) 0.0528(15) 0.0230(15) -0.0098(14) 0.0027(12)
C13 0.0644(15) 0.0406(12) 0.0471(12) 0.0067(11) 0.0003(11) -0.0024(10)
C14 0.088(2) 0.0666(18) 0.0811(19) -0.0112(15) 0.0187(16) 0.0070(15)

loop_
_atom_type_symbol
_atom_type_description
_atom_type_scat_dispersion_real
_atom_type_scat_dispersion_imag
_atom_type_scat_source
C C 0.0033 0.0016 'International Tables Vol C Tables 4.2.6.8 and 6.1.1.4'
H H 0.0000 0.0000 'International Tables Vol C Tables 4.2.6.8 and 6.1.1.4'
N N 0.0061 0.0033 'International Tables Vol C Tables 4.2.6.8 and 6.1.1.4'
O O 0.0106 0.0060 'International Tables Vol C Tables 4.2.6.8 and 6.1.1.4'
S S 0.1246 0.1234 'International Tables Vol C Tables 4.2.6.8 and 6.1.1.4'
Cl Cl 0.1484 0.1585 'International Tables Vol C Tables 4.2.6.8 and 6.1.1.4'

loop_
_geom_angle_atom_site_label_1
_geom_angle_atom_site_label_2
_geom_angle_atom_site_label_3
_geom_angle
C7 N1 C8 128.59(18)
C7 N1 H1A 115.7
C8 N1 H1A 115.7
C8 N2 C9 122.93(17)
C8 N2 H2A 118.5
C9 N2 H2A 118.5
C9 N3 C10 116.1(2)
C3 C2 C1 120.5(2)
C3 C2 H2B 119.7
C1 C2 H2B 119.7
C4 C3 C2 118.7(2)
C4 C3 H3A 120.6
C2 C3 H3A 120.6
C3 C4 C5 121.7(2)
C3 C4 Cl1 119.1(2)
C5 C4 Cl1 119.12(19)
C6 C5 C4 119.2(2)
C6 C5 H5A 120.4
C4 C5 H5A 120.4
C5 C6 C1 120.6(2)
C5 C6 H6A 119.7
C1 C6 H6A 119.7
C6 C1 C2 119.2(2)
C6 C1 C7 117.6(2)
C2 C1 C7 123.05(19)
O1 C7 N1 122.2(2)
O1 C7 C1 122.05(18)
N1 C7 C1 115.77(19)
N2 C8 N1 116.12(18)
N2 C8 S1 125.52(16)
N1 C8 S1 118.34(15)
N3 C9 C13 125.6(2)
N3 C9 N2 114.81(19)
C13 C9 N2 119.6(2)
N3 C10 C11 123.9(3)
N3 C10 H10A 118.1
C11 C10 H10A 118.1
C10 C11 C12 118.3(3)
C10 C11 H11A 120.9
C12 C11 H11A 120.9
C11 C12 C13 120.8(2)
C11 C12 H12A 119.6
C13 C12 H12A 119.6
C9 C13 C12 115.3(2)
C9 C13 C14 122.8(2)
C12 C13 C14 121.9(2)
C13 C14 H14A 109.5
C13 C14 H14B 109.5
H14A C14 H14B 109.5
C13 C14 H14C 109.5
H14A C14 H14C 109.5
H14B C14 H14C 109.5

loop_
_geom_bond_atom_site_label_1
_geom_bond_atom_site_label_2
_geom_bond_distance
Cl1 C4 1.738(2)
S1 C8 1.654(2)
O1 C7 1.218(3)
N1 C7 1.373(3)
N1 C8 1.394(2)
N1 H1A 0.8600
N2 C8 1.328(3)
N2 C9 1.434(3)
N2 H2A 0.8600
N3 C9 1.320(3)
N3 C10 1.337(3)
C2 C3 1.385(3)
C2 C1 1.383(3)
C2 H2B 0.9300
C3 C4 1.377(3)
C3 H3A 0.9300
C4 C5 1.372(4)
C5 C6 1.372(3)
C5 H5A 0.9300
C6 C1 1.390(3)
C6 H6A 0.9300
C1 C7 1.487(3)
C9 C13 1.382(3)
C10 C11 1.354(4)
C10 H10A 0.9300
C11 C12 1.363(4)
C11 H11A 0.9300
C12 C13 1.382(3)
C12 H12A 0.9300
C13 C14 1.498(4)
C14 H14A 0.9600
C14 H14B 0.9600
C14 H14C 0.9600

loop_
_geom_hbond_atom_site_label_D
_geom_hbond_atom_site_label_H
_geom_hbond_atom_site_label_A
_geom_hbond_site_symmetry_A
_geom_hbond_distance_DH
_geom_hbond_distance_HA
_geom_hbond_distance_DA
_geom_hbond_angle_DHA
_geom_hbond_publ_flag
N2 H2A O1 1_555 0.86 1.98 2.655(2) 135 yes
C2 H2B N3 1_655 0.93 2.59 3.417(3) 148 yes

loop_
_cod_related_entry_id
_cod_related_entry_database
_cod_related_entry_code
1 ChemSpider 769077
